data_4325982
loop_
_publ_author_name
'Anh Phan'
'Alexander U. Czaja'
'Felipe G\'andara'
'Carolyn B. Knobler'
'Omar M. Yaghi'

_publ_contact_author_address
;Center for Reticular Chemistry, 
Department of Chemistry and Biochemistry,
University of California-Los Angeles, 
607 Charles E. Young Drive East, Los Angeles, CA 90095, USA 
;
_publ_contact_author_email yaghi@chem.ucla.edu
_publ_contact_author_fax '(310) 206-5891'
_publ_contact_author_name 'Omar M. Yaghi'
_publ_contact_author_phone '(310) 206-3182 '
_publ_section_title
;
 Metal-Organic Frameworks of Vanadium as Catalysts for Conversion of
 Methane to Acetic Acid
;
_journal_name_full 'Inorganic Chemistry'
_journal_page_first 7388
_journal_page_last 7390
_journal_paper_doi 10.1021/ic201396m
_journal_volume 50
_journal_year 2011
_chemical_formula_moiety 'C16.25 H8 O5 V'
_chemical_formula_sum 'C16.25 H8 O5 V'
_chemical_formula_weight 334.17
_chemical_name_systematic
; 
 ? 
;
_space_group_IT_number 62
_symmetry_cell_setting orthorhombic
_symmetry_space_group_name_Hall '-P 2ac 2n'
_symmetry_space_group_name_H-M 'P n m a'
_atom_sites_solution_hydrogens geom
_atom_sites_solution_primary direct
_atom_sites_solution_secondary difmap
_audit_creation_method SHELXL-97
_cell_angle_alpha 90.00
_cell_angle_beta 90.00
_cell_angle_gamma 90.00
_cell_formula_units_Z 4
_cell_length_a 6.7507(10)
_cell_length_b 16.9798(13)
_cell_length_c 12.9232(7)
_cell_measurement_reflns_used 165
_cell_measurement_temperature 296(2)
_cell_measurement_theta_max 33.01
_cell_measurement_theta_min 4.30
_cell_volume 1481.3(3)
_computing_cell_refinement 'Bruker SMART'
_computing_data_collection 'Bruker SMART'
_computing_data_reduction 'Bruker SAINT'
_computing_molecular_graphics 'Bruker SHELXTL'
_computing_publication_material 'Bruker SHELXTL'
_computing_structure_refinement 'SHELXL-97 (Sheldrick, 1997)'
_computing_structure_solution 'SHELXS-97 (Sheldrick, 1990)'
_diffrn_ambient_temperature 296(2)
_diffrn_measured_fraction_theta_full 0.954
_diffrn_measured_fraction_theta_max 0.954
_diffrn_measurement_device_type 'CCD area detector'
_diffrn_measurement_method 'phi and omega scans'
_diffrn_radiation_monochromator graphite
_diffrn_radiation_source 'fine-focus sealed tube'
_diffrn_radiation_type CuK\a
_diffrn_radiation_wavelength 1.54178
_diffrn_reflns_av_R_equivalents 0.0000
_diffrn_reflns_av_sigmaI/netI 0.0619
_diffrn_reflns_limit_h_max 5
_diffrn_reflns_limit_h_min 0
_diffrn_reflns_limit_k_max 0
_diffrn_reflns_limit_k_min -15
_diffrn_reflns_limit_l_max 11
_diffrn_reflns_limit_l_min 0
_diffrn_reflns_number 2207
_diffrn_reflns_theta_full 45.31
_diffrn_reflns_theta_max 45.31
_diffrn_reflns_theta_min 4.30
_exptl_absorpt_coefficient_mu 5.802
_exptl_absorpt_correction_T_max 0.7602
_exptl_absorpt_correction_T_min 0.5946
_exptl_absorpt_correction_type multi-scan
_exptl_absorpt_process_details TWINABS
_exptl_crystal_colour light-yellow
_exptl_crystal_density_diffrn 1.498
_exptl_crystal_description needle-like
_exptl_crystal_F_000 674
_exptl_crystal_size_max 0.10
_exptl_crystal_size_mid 0.10
_exptl_crystal_size_min 0.05
_refine_diff_density_max 1.033
_refine_diff_density_min -0.726
_refine_diff_density_rms 0.135
_refine_ls_extinction_method none
_refine_ls_goodness_of_fit_ref 1.041
_refine_ls_hydrogen_treatment constr
_refine_ls_matrix_type full
_refine_ls_number_parameters 91
_refine_ls_number_reflns 2248
_refine_ls_number_restraints 3
_refine_ls_restrained_S_all 1.040
_refine_ls_R_factor_all 0.0964
_refine_ls_R_factor_gt 0.0774
_refine_ls_shift/su_max 0.004
_refine_ls_shift/su_mean 0.000
_refine_ls_structure_factor_coef Fsqd
_refine_ls_weighting_details 'calc w=1/[\s^2^(Fo^2^)+(0.0789P)^2^+9.2763P] where P=(Fo^2^+2Fc^2^)/3'
_refine_ls_weighting_scheme calc
_refine_ls_wR_factor_gt 0.1833
_refine_ls_wR_factor_ref 0.1956
_reflns_number_gt 1846
_reflns_number_total 2248
_reflns_threshold_expression >2sigma(I)
_cod_data_source_file ic201396m_si_002.cif
_cod_data_source_block MOF48
_cod_database_code 4325982

loop_
_symmetry_equiv_pos_as_xyz
'x, y, z'
'-x+1/2, -y, z+1/2'
'-x, y+1/2, -z'
'x+1/2, -y+1/2, -z+1/2'
'-x, -y, -z'
'x-1/2, y, -z-1/2'
'x, -y-1/2, z'
'-x-1/2, y-1/2, z-1/2'

loop_
_atom_site_label
_atom_site_type_symbol
_atom_site_fract_x
_atom_site_fract_y
_atom_site_fract_z
_atom_site_U_iso_or_equiv
_atom_site_adp_type
_atom_site_occupancy
_atom_site_symmetry_multiplicity
_atom_site_calc_flag
_atom_site_refinement_flags
C50 C 0.544(6) 0.2500 0.801(2) 0.114(10) Uiso 0.790(13) 2 d SP
C52 C 0.332(7) 0.2500 0.776(2) 0.143(10) Uiso 0.790(13) 2 d SP
C51 C 0.187(3) 0.2500 0.8765(15) 0.101(7) Uiso 0.790(13) 2 d SP
C53 C 0.470(7) 0.2500 0.647(4) 0.28(2) Uiso 0.790(13) 2 d SP
C54 C 0.553(4) 0.2500 0.908(2) 0.170(11) Uiso 0.790(13) 2 d SP
C56 C 0.662(8) 0.2500 0.765(3) 0.157(13) Uiso 0.790(13) 2 d SP
C55 C 0.374(3) 0.2876(13) 0.5522(18) 0.240(13) Uiso 0.790(13) 1 d P
V1 V 0.7047(2) 0.2500 0.26655(10) 0.0090(6) Uani 1 2 d S
O1 O 0.6529(6) 0.1664(2) 0.1643(3) 0.0112(11) Uani 1 1 d .
O3 O 0.8222(6) 0.1674(2) 0.3535(3) 0.0136(11) Uani 1 1 d .
O2 O 0.4825(8) 0.2500 0.3134(4) 0.0153(16) Uani 1 2 d S
C1 C 0.5020(10) 0.0660(3) 0.0637(4) 0.0144(16) Uani 1 1 d U
C2 C 0.6598(10) 0.0114(4) 0.0709(5) 0.0211(18) Uani 1 1 d U
C3 C 0.3487(10) 0.0522(4) -0.0045(5) 0.0221(18) Uani 1 1 d U
H3 H 0.2444 0.0879 -0.0059 0.027 Uiso 1 1 calc R
C4 C 0.4925(12) 0.1392(4) 0.1289(4) 0.0106(17) Uiso 1 1 d U
C5 C 0.8310(10) 0.0185(4) 0.1465(5) 0.040(2) Uiso 1 1 d .
H5A H 0.8161 0.0658 0.1864 0.059 Uiso 1 1 calc R
H5B H 0.9535 0.0205 0.1089 0.059 Uiso 1 1 calc R
H5C H 0.8315 -0.0262 0.1919 0.059 Uiso 1 1 calc R

loop_
_atom_site_aniso_label
_atom_site_aniso_U_11
_atom_site_aniso_U_22
_atom_site_aniso_U_33
_atom_site_aniso_U_23
_atom_site_aniso_U_13
_atom_site_aniso_U_12
V1 0.0048(13) 0.0083(9) 0.0139(10) 0.000 0.0022(8) 0.000
O1 0.001(3) 0.010(2) 0.022(2) -0.0052(19) 0.001(2) 0.000(2)
O3 0.009(3) 0.015(2) 0.017(2) 0.0027(19) -0.0041(19) 0.005(2)
O2 0.020(5) 0.014(3) 0.012(4) 0.000 -0.008(3) 0.000
C1 0.017(5) 0.009(4) 0.017(4) -0.008(3) 0.003(3) -0.006(3)
C2 0.017(5) 0.019(4) 0.027(4) -0.012(4) -0.014(3) 0.001(3)
C3 0.018(5) 0.025(4) 0.023(4) -0.012(4) -0.005(3) 0.007(3)

loop_
_atom_type_symbol
_atom_type_description
_atom_type_scat_dispersion_real
_atom_type_scat_dispersion_imag
_atom_type_scat_source
C C 0.0181 0.0091 'International Tables Vol C Tables 4.2.6.8 and 6.1.1.4'
H H 0.0000 0.0000 'International Tables Vol C Tables 4.2.6.8 and 6.1.1.4'
O O 0.0492 0.0322 'International Tables Vol C Tables 4.2.6.8 and 6.1.1.4'
V V 0.0687 2.1097 'International Tables Vol C Tables 4.2.6.8 and 6.1.1.4'

loop_
_geom_angle_atom_site_label_1
_geom_angle_atom_site_label_2
_geom_angle_atom_site_label_3
_geom_angle
_geom_angle_site_symmetry_1
_geom_angle_site_symmetry_3
C56 C50 C54 118(4) . .
C56 C50 C52 136(4) . .
C54 C50 C52 105(3) . .
C56 C52 C50 168(3) 6_557 .
C56 C52 C51 78(3) 6_557 .
C50 C52 C51 114(3) . .
C56 C52 C53 94(3) 6_557 .
C50 C52 C53 74(2) . .
C51 C52 C53 172(4) . .
C53 C51 C52 115(3) 6_557 .
C53 C51 C56 73(3) 6_557 6_557
C52 C51 C56 42.2(12) . 6_557
C51 C53 C55 105(3) 6_657 .
C51 C53 C55 105(3) 6_657 7_565
C55 C53 C55 49(2) . 7_565
C51 C53 C52 131(4) 6_657 .
C55 C53 C52 120(3) . .
C55 C53 C52 120(3) 7_565 .
C51 C53 C56 61(3) 6_657 .
C55 C53 C56 152(2) . .
C55 C53 C56 152(2) 7_565 .
C52 C53 C56 69.7(19) . .
C50 C54 C56 24.3(16) . .
C50 C56 C52 174(5) . 6_657
C50 C56 C51 126(4) . 6_657
C52 C56 C51 60(3) 6_657 6_657
C50 C56 C54 38(3) . .
C52 C56 C54 137(3) 6_657 .
C51 C56 C54 164(3) 6_657 .
C50 C56 C53 80(3) . .
C52 C56 C53 105(3) 6_657 .
C51 C56 C53 45.6(15) 6_657 .
C54 C56 C53 118(3) . .
C55 C55 C53 65.3(11) 7_565 .
O2 V1 O3 99.23(18) . 7_565
O2 V1 O3 99.23(18) . .
O3 V1 O3 91.1(2) 7_565 .
O2 V1 O1 94.96(16) . .
O3 V1 O1 165.81(18) 7_565 .
O3 V1 O1 86.60(15) . .
O2 V1 O1 94.96(16) . 7_565
O3 V1 O1 86.60(15) 7_565 7_565
O3 V1 O1 165.81(18) . 7_565
O1 V1 O1 92.2(2) . 7_565
O2 V1 O2 173.12(17) . 6_656
O3 V1 O2 85.54(16) 7_565 6_656
O3 V1 O2 85.54(16) . 6_656
O1 V1 O2 80.31(15) . 6_656
O1 V1 O2 80.31(15) 7_565 6_656
C4 O1 V1 131.2(4) . .
C4 O3 V1 137.7(4) 6_656 .
V1 O2 V1 129.2(3) . 6_556
C3 C1 C2 119.6(5) . .
C3 C1 C4 117.9(6) . .
C2 C1 C4 122.5(6) . .
C3 C2 C1 116.2(5) 5_655 .
C3 C2 C5 119.6(6) 5_655 .
C1 C2 C5 124.2(6) . .
C2 C3 C1 124.2(6) 5_655 .
C2 C3 H3 117.9 5_655 .
C1 C3 H3 117.9 . .
O1 C4 O3 125.1(6) . 6_556
O1 C4 C1 118.0(6) . .
O3 C4 C1 116.9(6) 6_556 .
C2 C5 H5A 109.5 . .
C2 C5 H5B 109.5 . .
H5A C5 H5B 109.5 . .
C2 C5 H5C 109.5 . .
H5A C5 H5C 109.5 . .
H5B C5 H5C 109.5 . .

loop_
_geom_bond_atom_site_label_1
_geom_bond_atom_site_label_2
_geom_bond_distance
_geom_bond_site_symmetry_2
C50 C56 0.92(4) .
C50 C54 1.37(3) .
C50 C52 1.47(3) .
C52 C56 1.26(4) 6_557
C52 C51 1.63(3) .
C52 C53 1.91(5) .
C51 C53 1.49(4) 6_557
C51 C56 1.84(5) 6_557
C53 C51 1.49(4) 6_657
C53 C55 1.53(4) .
C53 C55 1.53(4) 7_565
C53 C56 2.00(5) .
C54 C56 1.98(6) .
C56 C52 1.26(3) 6_657
C56 C51 1.84(5) 6_657
C55 C55 1.28(4) 7_565
V1 O2 1.618(6) .
V1 O3 1.965(4) 7_565
V1 O3 1.965(4) .
V1 O1 1.970(4) .
V1 O1 1.970(4) 7_565
V1 O2 2.141(5) 6_656
O1 C4 1.263(7) .
O3 C4 1.266(7) 6_656
O2 V1 2.141(5) 6_556
C1 C3 1.380(8) .
C1 C2 1.416(8) .
C1 C4 1.502(8) .
C2 C3 1.379(8) 5_655
C2 C5 1.518(8) .
C3 C2 1.379(8) 5_655
C3 H3 0.9300 .
C4 O3 1.266(7) 6_556
C5 H5A 0.9600 .
C5 H5B 0.9600 .
C5 H5C 0.9600 .
